data_7102264
loop_
_publ_author_name
'Riegel, Susanne D'
'Burford, Neil'
'Lumsden, Michael D'
'Decken, Andreas'

_publ_section_title
;
 Synthesis and characterization of elusive cyclo-di- and
 -tri-phosphino-1,3-diphosphonium salts: fundamental frameworks in
 catena-organophosphorus chemistry.
;
_journal_issue 44
_journal_name_full 'Chemical communications (Cambridge, England)'
_journal_page_first 4668
_journal_page_last 4670
_journal_paper_doi 10.1039/b707741f
_journal_year 2007
_chemical_absolute_configuration ad
_chemical_formula_sum 'C29 H53 F6 O6 P5 S2'
_chemical_formula_weight 830.68
_space_group_IT_number 4
_symmetry_cell_setting monoclinic
_symmetry_Int_Tables_number 4
_symmetry_space_group_name_Hall 'P 2yb'
_symmetry_space_group_name_H-M 'P 1 21 1'
_atom_sites_solution_hydrogens geom
_atom_sites_solution_primary direct
_atom_sites_solution_secondary difmap
_audit_creation_method SHELXL-97
_cell_angle_alpha 90.00
_cell_angle_beta 92.307(9)
_cell_angle_gamma 90.00
_cell_formula_units_Z 2
_cell_length_a 11.716(7)
_cell_length_b 9.356(6)
_cell_length_c 18.017(11)
_cell_measurement_reflns_used 7099
_cell_measurement_temperature 173(1)
_cell_measurement_theta_max 27.92
_cell_measurement_theta_min 2.26
_cell_volume 1973(2)
_computing_cell_refinement 'Bruker SMART'
_computing_data_collection 'Bruker SMART'
_computing_data_reduction 'Bruker SAINT'
_computing_molecular_graphics 'Bruker SHELXTL'
_computing_publication_material 'Bruker SHELXTL'
_computing_structure_refinement 'SHELXL-97 (Sheldrick, 1997)'
_computing_structure_solution 'SHELXS-97 (Sheldrick, 1997)'
_diffrn_ambient_temperature 173(1)
_diffrn_measured_fraction_theta_full 0.998
_diffrn_measured_fraction_theta_max 0.958
_diffrn_measurement_device_type 'CCD area detector'
_diffrn_measurement_method 'phi and omega scans'
_diffrn_radiation_monochromator graphite
_diffrn_radiation_probe x-ray
_diffrn_radiation_type MoK\a
_diffrn_radiation_wavelength 0.71073
_diffrn_reflns_av_R_equivalents 0.0606
_diffrn_reflns_av_sigmaI/netI 0.0722
_diffrn_reflns_limit_h_max 15
_diffrn_reflns_limit_h_min -14
_diffrn_reflns_limit_k_max 11
_diffrn_reflns_limit_k_min -12
_diffrn_reflns_limit_l_max 22
_diffrn_reflns_limit_l_min -23
_diffrn_reflns_number 12874
_diffrn_reflns_theta_full 25.00
_diffrn_reflns_theta_max 27.50
_diffrn_reflns_theta_min 1.74
_diffrn_source 'fine-focus sealed tube'
_diffrn_source_type K760
_diffrn_standards_decay_% 0
_diffrn_standards_interval_count 0
_diffrn_standards_interval_time 0
_diffrn_standards_number 0
_exptl_absorpt_coefficient_mu 0.404
_exptl_absorpt_correction_T_max 0.9801
_exptl_absorpt_correction_T_min 0.8716
_exptl_absorpt_correction_type multi-scan
_exptl_absorpt_process_details 'SADABS (Sheldrick, 1997b)'
_exptl_crystal_colour Colourless
_exptl_crystal_density_diffrn 1.398
_exptl_crystal_density_method 'not measured'
_exptl_crystal_description Parallelepiped
_exptl_crystal_F_000 872
_exptl_crystal_size_max 0.35
_exptl_crystal_size_mid 0.15
_exptl_crystal_size_min 0.05
_refine_diff_density_max 1.690
_refine_diff_density_min -0.519
_refine_diff_density_rms 0.121
_refine_ls_abs_structure_details 'Flack H D (1983), Acta Cryst. A39, 876-881'
_refine_ls_abs_structure_Flack 0.10(12)
_refine_ls_extinction_method none
_refine_ls_goodness_of_fit_ref 1.076
_refine_ls_hydrogen_treatment constr
_refine_ls_matrix_type full
_refine_ls_number_parameters 437
_refine_ls_number_reflns 7004
_refine_ls_number_restraints 1
_refine_ls_restrained_S_all 1.076
_refine_ls_R_factor_all 0.0835
_refine_ls_R_factor_gt 0.0637
_refine_ls_shift/su_max 0.000
_refine_ls_shift/su_mean 0.000
_refine_ls_structure_factor_coef Fsqd
_refine_ls_weighting_details 'calc w=1/[\s^2^(Fo^2^)+(0.1144P)^2^] where P=(Fo^2^+2Fc^2^)/3'
_refine_ls_weighting_scheme calc
_refine_ls_wR_factor_gt 0.1538
_refine_ls_wR_factor_ref 0.1729
_reflns_number_gt 5750
_reflns_number_total 7004
_reflns_threshold_expression 'I > 2\s(I)'
_cod_data_source_file b707741f.txt
_cod_data_source_block nb070159
_cod_original_sg_symbol_H-M 'P 21'
_cod_database_code 7102264

loop_
_symmetry_equiv_pos_as_xyz
'x, y, z'
'-x, y+1/2, -z'

loop_
_atom_site_label
_atom_site_type_symbol
_atom_site_fract_x
_atom_site_fract_y
_atom_site_fract_z
_atom_site_U_iso_or_equiv
_atom_site_adp_type
_atom_site_occupancy
_atom_site_symmetry_multiplicity
_atom_site_calc_flag
_atom_site_refinement_flags
P1 P 0.44636(11) 0.35064(14) 0.30991(7) 0.0219(3) Uani 1 1 d .
P2 P 0.31992(11) 0.48485(13) 0.36520(7) 0.0208(3) Uani 1 1 d .
P3 P 0.17321(10) 0.41718(14) 0.29213(7) 0.0206(3) Uani 1 1 d .
P4 P 0.23429(11) 0.41909(14) 0.17751(7) 0.0226(3) Uani 1 1 d .
P5 P 0.42054(11) 0.36888(14) 0.18908(7) 0.0233(3) Uani 1 1 d .
C1 C 0.4424(5) 0.1606(6) 0.3321(3) 0.0292(12) Uani 1 1 d .
H1A H 0.5043 0.1113 0.3076 0.044 Uiso 1 1 calc R
H1B H 0.3688 0.1204 0.3147 0.044 Uiso 1 1 calc R
H1C H 0.4518 0.1478 0.3860 0.044 Uiso 1 1 calc R
C2 C 0.5870(4) 0.4184(7) 0.3382(3) 0.0310(11) Uani 1 1 d .
H2A H 0.6026 0.3973 0.3909 0.047 Uiso 1 1 calc R
H2B H 0.5891 0.5220 0.3304 0.047 Uiso 1 1 calc R
H2C H 0.6449 0.3724 0.3085 0.047 Uiso 1 1 calc R
C3 C 0.2939(4) 0.3900(4) 0.4553(2) 0.0154(9) Uani 1 1 d .
H3 H 0.2751 0.2869 0.4466 0.018 Uiso 1 1 calc R
C4 C 0.4087(4) 0.4069(6) 0.5023(3) 0.0272(11) Uani 1 1 d .
H4A H 0.4692 0.3492 0.4798 0.033 Uiso 1 1 calc R
H4B H 0.4330 0.5082 0.5023 0.033 Uiso 1 1 calc R
C5 C 0.3924(5) 0.3570(7) 0.5823(3) 0.0340(12) Uani 1 1 d .
H5A H 0.3770 0.2530 0.5822 0.041 Uiso 1 1 calc R
H5B H 0.4639 0.3737 0.6121 0.041 Uiso 1 1 calc R
C6 C 0.2955(5) 0.4335(8) 0.6183(3) 0.0374(14) Uani 1 1 d .
H6A H 0.3140 0.5364 0.6232 0.045 Uiso 1 1 calc R
H6B H 0.2859 0.3943 0.6687 0.045 Uiso 1 1 calc R
C7 C 0.1828(4) 0.4156(7) 0.5716(3) 0.0323(12) Uani 1 1 d .
H7A H 0.1608 0.3134 0.5706 0.039 Uiso 1 1 calc R
H7B H 0.1213 0.4696 0.5953 0.039 Uiso 1 1 calc R
C8 C 0.1944(4) 0.4688(6) 0.4924(3) 0.0260(11) Uani 1 1 d .
H8A H 0.2093 0.5730 0.4928 0.031 Uiso 1 1 calc R
H8B H 0.1221 0.4516 0.4633 0.031 Uiso 1 1 calc R
C9 C 0.1041(5) 0.2531(6) 0.3216(3) 0.0281(12) Uani 1 1 d .
H9A H 0.0651 0.2707 0.3678 0.042 Uiso 1 1 calc R
H9B H 0.1617 0.1783 0.3298 0.042 Uiso 1 1 calc R
H9C H 0.0482 0.2222 0.2829 0.042 Uiso 1 1 calc R
C10 C 0.0663(4) 0.5626(5) 0.2947(3) 0.0216(10) Uani 1 1 d .
H10 H 0.0430 0.5719 0.3472 0.026 Uiso 1 1 calc R
C11 C -0.0419(5) 0.5241(6) 0.2469(4) 0.0361(14) Uani 1 1 d .
H11A H -0.0213 0.5099 0.1947 0.043 Uiso 1 1 calc R
H11B H -0.0745 0.4336 0.2651 0.043 Uiso 1 1 calc R
C12 C -0.1319(5) 0.6443(6) 0.2509(4) 0.0365(14) Uani 1 1 d .
H12A H -0.1982 0.6211 0.2173 0.044 Uiso 1 1 calc R
H12B H -0.1590 0.6506 0.3022 0.044 Uiso 1 1 calc R
C13 C -0.0825(5) 0.7875(6) 0.2289(4) 0.0340(13) Uani 1 1 d .
H13A H -0.1405 0.8631 0.2349 0.041 Uiso 1 1 calc R
H13B H -0.0634 0.7845 0.1759 0.041 Uiso 1 1 calc R
C14 C 0.0244(5) 0.8240(6) 0.2759(3) 0.0312(12) Uani 1 1 d .
H14A H 0.0037 0.8369 0.3282 0.037 Uiso 1 1 calc R
H14B H 0.0564 0.9154 0.2584 0.037 Uiso 1 1 calc R
C15 C 0.1155(5) 0.7065(5) 0.2719(3) 0.0278(12) Uani 1 1 d .
H15A H 0.1424 0.7001 0.2206 0.033 Uiso 1 1 calc R
H15B H 0.1818 0.7310 0.3053 0.033 Uiso 1 1 calc R
C16 C 0.1691(5) 0.2561(6) 0.1324(3) 0.0291(12) Uani 1 1 d .
H16 H 0.0865 0.2551 0.1443 0.035 Uiso 1 1 calc R
C17 C 0.2188(6) 0.1078(6) 0.1538(4) 0.0349(13) Uani 1 1 d .
H17A H 0.3015 0.1052 0.1446 0.042 Uiso 1 1 calc R
H17B H 0.2087 0.0894 0.2073 0.042 Uiso 1 1 calc R
C18 C 0.1561(7) -0.0066(7) 0.1069(4) 0.0494(17) Uani 1 1 d .
H18A H 0.1886 -0.1015 0.1198 0.059 Uiso 1 1 calc R
H18B H 0.0746 -0.0075 0.1195 0.059 Uiso 1 1 calc R
C19 C 0.1641(8) 0.0172(8) 0.0260(4) 0.059(2) Uani 1 1 d .
H19A H 0.1196 -0.0575 -0.0012 0.071 Uiso 1 1 calc R
H19B H 0.2448 0.0083 0.0125 0.071 Uiso 1 1 calc R
C20 C 0.1194(7) 0.1636(8) 0.0025(4) 0.0529(19) Uani 1 1 d .
H20A H 0.0358 0.1666 0.0084 0.063 Uiso 1 1 calc R
H20B H 0.1336 0.1784 -0.0508 0.063 Uiso 1 1 calc R
C21 C 0.1753(6) 0.2848(7) 0.0476(3) 0.0354(13) Uani 1 1 d .
H21A H 0.1361 0.3760 0.0351 0.042 Uiso 1 1 calc R
H21B H 0.2562 0.2942 0.0345 0.042 Uiso 1 1 calc R
C22 C 0.4875(5) 0.5458(6) 0.1708(3) 0.0297(12) Uani 1 1 d .
H22 H 0.5691 0.5395 0.1891 0.036 Uiso 1 1 calc R
C23 C 0.4879(6) 0.5611(7) 0.0863(4) 0.0424(15) Uani 1 1 d .
H23A H 0.4082 0.5612 0.0658 0.051 Uiso 1 1 calc R
H23B H 0.5278 0.4783 0.0651 0.051 Uiso 1 1 calc R
C24 C 0.5477(7) 0.7005(9) 0.0636(4) 0.054(2) Uani 1 1 d .
H24A H 0.6294 0.6964 0.0798 0.065 Uiso 1 1 calc R
H24B H 0.5431 0.7102 0.0089 0.065 Uiso 1 1 calc R
C25 C 0.4924(7) 0.8281(9) 0.0985(4) 0.058(2) Uani 1 1 d .
H25A H 0.4120 0.8357 0.0797 0.070 Uiso 1 1 calc R
H25B H 0.5328 0.9163 0.0842 0.070 Uiso 1 1 calc R
C26 C 0.4960(7) 0.8147(8) 0.1831(4) 0.0517(18) Uani 1 1 d .
H26A H 0.5765 0.8131 0.2020 0.062 Uiso 1 1 calc R
H26B H 0.4584 0.8988 0.2047 0.062 Uiso 1 1 calc R
C27 C 0.4359(6) 0.6786(6) 0.2073(4) 0.0368(14) Uani 1 1 d .
H27A H 0.3536 0.6848 0.1932 0.044 Uiso 1 1 calc R
H27B H 0.4436 0.6693 0.2620 0.044 Uiso 1 1 calc R
S1 S 0.27418(10) 0.92755(14) 0.45889(7) 0.0247(3) Uani 1 1 d .
S2 S 0.76220(16) 0.20760(18) 0.18856(10) 0.0450(4) Uani 1 1 d .
C28 C 0.1371(5) 0.9290(8) 0.5051(4) 0.0400(14) Uani 1 1 d .
C29 C 0.7486(8) 0.1336(8) 0.0965(4) 0.055(2) Uani 1 1 d .
F1 F 0.1522(4) 0.9246(7) 0.5787(2) 0.0728(14) Uani 1 1 d .
F2 F 0.0706(3) 0.8218(4) 0.4829(3) 0.0527(11) Uani 1 1 d .
F3 F 0.0796(4) 1.0523(5) 0.4886(3) 0.0677(14) Uani 1 1 d .
F4 F 0.8268(9) 0.1822(9) 0.0528(5) 0.160(4) Uani 1 1 d .
F5 F 0.7619(6) -0.0093(5) 0.0980(3) 0.0840(17) Uani 1 1 d .
F6 F 0.6482(7) 0.1605(7) 0.0653(4) 0.120(3) Uani 1 1 d .
O1 O 0.3342(4) 1.0492(4) 0.4915(2) 0.0327(9) Uani 1 1 d .
O2 O 0.3214(4) 0.7914(4) 0.4806(3) 0.0434(12) Uani 1 1 d .
O3 O 0.2409(4) 0.9437(5) 0.3820(2) 0.0468(12) Uani 1 1 d .
O4 O 0.7365(5) 0.3581(6) 0.1752(4) 0.081(2) Uani 1 1 d .
O5 O 0.8789(5) 0.1721(6) 0.2116(5) 0.093(3) Uani 1 1 d .
O6 O 0.6751(7) 0.1329(9) 0.2258(4) 0.099(3) Uani 1 1 d .

loop_
_atom_site_aniso_label
_atom_site_aniso_U_11
_atom_site_aniso_U_22
_atom_site_aniso_U_33
_atom_site_aniso_U_23
_atom_site_aniso_U_13
_atom_site_aniso_U_12
P1 0.0206(6) 0.0228(6) 0.0223(6) 0.0006(5) 0.0005(5) 0.0026(5)
P2 0.0203(6) 0.0200(5) 0.0221(6) 0.0002(5) 0.0005(5) -0.0001(5)
P3 0.0203(6) 0.0171(5) 0.0241(6) 0.0011(5) -0.0002(5) 0.0008(6)
P4 0.0246(6) 0.0198(5) 0.0233(6) 0.0009(6) -0.0004(5) -0.0001(6)
P5 0.0241(7) 0.0228(6) 0.0229(6) -0.0003(5) 0.0012(5) -0.0005(6)
C1 0.035(3) 0.023(2) 0.030(3) 0.006(2) 0.005(2) 0.008(2)
C2 0.019(2) 0.042(3) 0.032(3) -0.006(3) 0.002(2) 0.003(3)
C3 0.021(2) 0.011(2) 0.014(2) -0.0009(15) -0.0019(17) 0.0032(16)
C4 0.022(2) 0.032(3) 0.028(3) 0.002(2) -0.001(2) 0.001(2)
C5 0.041(3) 0.032(3) 0.028(3) -0.001(3) -0.008(2) -0.004(3)
C6 0.038(3) 0.049(3) 0.025(3) -0.007(3) 0.001(2) -0.014(3)
C7 0.030(3) 0.041(3) 0.027(3) -0.003(3) 0.009(2) -0.005(3)
C8 0.024(3) 0.022(2) 0.033(3) 0.003(2) 0.007(2) -0.002(2)
C9 0.028(3) 0.021(2) 0.036(3) 0.002(2) 0.002(2) -0.005(2)
C10 0.022(3) 0.017(2) 0.026(3) -0.0017(19) -0.001(2) 0.004(2)
C11 0.023(3) 0.023(3) 0.061(4) 0.002(3) -0.003(3) -0.004(2)
C12 0.024(3) 0.024(3) 0.060(4) 0.002(3) -0.005(3) 0.001(2)
C13 0.033(3) 0.024(3) 0.044(4) 0.006(2) 0.001(3) 0.007(2)
C14 0.032(3) 0.020(2) 0.041(3) -0.003(2) 0.005(3) 0.004(2)
C15 0.032(3) 0.018(2) 0.033(3) -0.004(2) 0.001(2) 0.000(2)
C16 0.029(3) 0.028(2) 0.030(3) -0.009(2) 0.002(2) -0.006(2)
C17 0.041(3) 0.022(2) 0.042(3) -0.001(2) 0.001(3) -0.004(3)
C18 0.058(4) 0.032(3) 0.059(4) -0.010(3) 0.012(4) -0.014(3)
C19 0.078(6) 0.037(4) 0.063(5) -0.015(3) 0.006(4) -0.019(4)
C20 0.069(5) 0.059(4) 0.030(3) -0.017(3) -0.003(3) -0.007(4)
C21 0.046(4) 0.038(3) 0.021(3) 0.001(2) -0.004(2) -0.002(3)
C22 0.024(3) 0.032(3) 0.033(3) -0.002(2) -0.002(2) -0.008(2)
C23 0.045(4) 0.045(4) 0.037(4) 0.009(3) 0.007(3) -0.001(3)
C24 0.050(4) 0.071(5) 0.043(4) 0.021(4) 0.001(3) -0.020(4)
C25 0.045(4) 0.059(4) 0.071(5) 0.035(4) 0.000(4) -0.015(4)
C26 0.055(4) 0.040(3) 0.061(5) 0.009(3) 0.011(4) -0.008(3)
C27 0.041(4) 0.027(3) 0.043(4) 0.000(2) 0.008(3) -0.003(3)
S1 0.0223(6) 0.0187(5) 0.0329(7) -0.0010(6) -0.0004(5) -0.0028(6)
S2 0.0462(10) 0.0403(8) 0.0469(10) -0.0184(7) -0.0158(8) 0.0098(8)
C28 0.030(3) 0.036(3) 0.055(4) -0.002(3) 0.001(3) -0.006(3)
C29 0.081(6) 0.047(4) 0.037(4) -0.004(3) 0.007(4) 0.000(4)
F1 0.060(3) 0.113(4) 0.047(2) 0.000(3) 0.022(2) -0.013(3)
F2 0.0297(19) 0.0354(19) 0.093(3) 0.0059(19) 0.007(2) -0.0104(16)
F3 0.037(2) 0.038(2) 0.130(4) -0.006(2) 0.015(2) 0.0143(19)
F4 0.245(10) 0.124(6) 0.120(6) 0.034(5) 0.125(7) 0.022(7)
F5 0.132(5) 0.044(2) 0.074(3) -0.024(2) -0.017(3) 0.020(3)
F6 0.183(7) 0.083(4) 0.086(4) -0.023(3) -0.085(5) 0.035(5)
O1 0.036(2) 0.0201(17) 0.041(2) -0.0008(17) -0.0052(18) -0.0073(17)
O2 0.027(2) 0.0205(19) 0.083(4) 0.006(2) 0.004(2) 0.0036(17)
O3 0.051(3) 0.054(3) 0.035(2) -0.003(2) -0.0048(19) -0.018(2)
O4 0.071(4) 0.035(3) 0.133(6) -0.032(3) -0.043(4) 0.026(3)
O5 0.064(4) 0.049(3) 0.161(7) -0.032(4) -0.073(4) 0.015(3)
O6 0.112(6) 0.122(6) 0.066(4) 0.026(4) 0.045(4) 0.021(5)

loop_
_atom_type_symbol
_atom_type_description
_atom_type_scat_dispersion_real
_atom_type_scat_dispersion_imag
_atom_type_scat_source
C C 0.0033 0.0016 'International Tables Vol C Tables 4.2.6.8 and 6.1.1.4'
H H 0.0000 0.0000 'International Tables Vol C Tables 4.2.6.8 and 6.1.1.4'
O O 0.0106 0.0060 'International Tables Vol C Tables 4.2.6.8 and 6.1.1.4'
F F 0.0171 0.0103 'International Tables Vol C Tables 4.2.6.8 and 6.1.1.4'
P P 0.1023 0.0942 'International Tables Vol C Tables 4.2.6.8 and 6.1.1.4'
S S 0.1246 0.1234 'International Tables Vol C Tables 4.2.6.8 and 6.1.1.4'

loop_
_geom_angle_atom_site_label_1
_geom_angle_atom_site_label_2
_geom_angle_atom_site_label_3
_geom_angle
C2 P1 C1 108.0(3)
C2 P1 P5 109.75(19)
C1 P1 P5 106.9(2)
C2 P1 P2 107.0(2)
C1 P1 P2 115.57(19)
P5 P1 P2 109.58(8)
C3 P2 P1 104.79(15)
C3 P2 P3 103.21(16)
P1 P2 P3 95.05(8)
C9 P3 C10 107.6(3)
C9 P3 P4 116.2(2)
C10 P3 P4 105.17(17)
C9 P3 P2 114.3(2)
C10 P3 P2 106.55(18)
P4 P3 P2 106.26(8)
C16 P4 P3 104.87(19)
C16 P4 P5 104.41(19)
P3 P4 P5 105.23(7)
C22 P5 P1 101.66(19)
C22 P5 P4 102.3(2)
P1 P5 P4 101.79(7)
P1 C1 H1A 109.5
P1 C1 H1B 109.5
H1A C1 H1B 109.5
P1 C1 H1C 109.5
H1A C1 H1C 109.5
H1B C1 H1C 109.5
P1 C2 H2A 109.5
P1 C2 H2B 109.5
H2A C2 H2B 109.5
P1 C2 H2C 109.5
H2A C2 H2C 109.5
H2B C2 H2C 109.5
C8 C3 C4 111.3(4)
C8 C3 P2 107.3(3)
C4 C3 P2 104.6(3)
C8 C3 H3 111.1
C4 C3 H3 111.1
P2 C3 H3 111.1
C5 C4 C3 109.8(4)
C5 C4 H4A 109.7
C3 C4 H4A 109.7
C5 C4 H4B 109.7
C3 C4 H4B 109.7
H4A C4 H4B 108.2
C6 C5 C4 112.6(5)
C6 C5 H5A 109.1
C4 C5 H5A 109.1
C6 C5 H5B 109.1
C4 C5 H5B 109.1
H5A C5 H5B 107.8
C5 C6 C7 110.8(5)
C5 C6 H6A 109.5
C7 C6 H6A 109.5
C5 C6 H6B 109.5
C7 C6 H6B 109.5
H6A C6 H6B 108.1
C8 C7 C6 111.6(4)
C8 C7 H7A 109.3
C6 C7 H7A 109.3
C8 C7 H7B 109.3
C6 C7 H7B 109.3
H7A C7 H7B 108.0
C7 C8 C3 110.2(4)
C7 C8 H8A 109.6
C3 C8 H8A 109.6
C7 C8 H8B 109.6
C3 C8 H8B 109.6
H8A C8 H8B 108.1
P3 C9 H9A 109.5
P3 C9 H9B 109.5
H9A C9 H9B 109.5
P3 C9 H9C 109.5
H9A C9 H9C 109.5
H9B C9 H9C 109.5
C15 C10 C11 111.5(4)
C15 C10 P3 112.2(4)
C11 C10 P3 110.8(3)
C15 C10 H10 107.3
C11 C10 H10 107.3
P3 C10 H10 107.3
C12 C11 C10 110.5(5)
C12 C11 H11A 109.5
C10 C11 H11A 109.5
C12 C11 H11B 109.5
C10 C11 H11B 109.5
H11A C11 H11B 108.1
C13 C12 C11 111.2(5)
C13 C12 H12A 109.4
C11 C12 H12A 109.4
C13 C12 H12B 109.4
C11 C12 H12B 109.4
H12A C12 H12B 108.0
C12 C13 C14 111.4(5)
C12 C13 H13A 109.3
C14 C13 H13A 109.3
C12 C13 H13B 109.3
C14 C13 H13B 109.3
H13A C13 H13B 108.0
C13 C14 C15 111.8(5)
C13 C14 H14A 109.3
C15 C14 H14A 109.3
C13 C14 H14B 109.3
C15 C14 H14B 109.3
H14A C14 H14B 107.9
C10 C15 C14 110.3(4)
C10 C15 H15A 109.6
C14 C15 H15A 109.6
C10 C15 H15B 109.6
C14 C15 H15B 109.6
H15A C15 H15B 108.1
C17 C16 C21 111.6(5)
C17 C16 P4 118.5(4)
C21 C16 P4 104.5(4)
C17 C16 H16 107.2
C21 C16 H16 107.2
P4 C16 H16 107.2
C18 C17 C16 108.7(5)
C18 C17 H17A 109.9
C16 C17 H17A 109.9
C18 C17 H17B 109.9
C16 C17 H17B 109.9
H17A C17 H17B 108.3
C19 C18 C17 112.9(5)
C19 C18 H18A 109.0
C17 C18 H18A 109.0
C19 C18 H18B 109.0
C17 C18 H18B 109.0
H18A C18 H18B 107.8
C18 C19 C20 112.0(6)
C18 C19 H19A 109.2
C20 C19 H19A 109.2
C18 C19 H19B 109.2
C20 C19 H19B 109.2
H19A C19 H19B 107.9
C19 C20 C21 112.6(6)
C19 C20 H20A 109.1
C21 C20 H20A 109.1
C19 C20 H20B 109.1
C21 C20 H20B 109.1
H20A C20 H20B 107.8
C20 C21 C16 111.0(5)
C20 C21 H21A 109.4
C16 C21 H21A 109.4
C20 C21 H21B 109.4
C16 C21 H21B 109.4
H21A C21 H21B 108.0
C23 C22 C27 111.5(5)
C23 C22 P5 106.1(4)
C27 C22 P5 117.7(4)
C23 C22 H22 107.0
C27 C22 H22 107.0
P5 C22 H22 107.0
C22 C23 C24 111.2(6)
C22 C23 H23A 109.4
C24 C23 H23A 109.4
C22 C23 H23B 109.4
C24 C23 H23B 109.4
H23A C23 H23B 108.0
C25 C24 C23 110.6(6)
C25 C24 H24A 109.5
C23 C24 H24A 109.5
C25 C24 H24B 109.5
C23 C24 H24B 109.5
H24A C24 H24B 108.1
C24 C25 C26 110.8(6)
C24 C25 H25A 109.5
C26 C25 H25A 109.5
C24 C25 H25B 109.5
C26 C25 H25B 109.5
H25A C25 H25B 108.1
C27 C26 C25 111.0(6)
C27 C26 H26A 109.4
C25 C26 H26A 109.4
C27 C26 H26B 109.4
C25 C26 H26B 109.4
H26A C26 H26B 108.0
C26 C27 C22 110.9(5)
C26 C27 H27A 109.5
C22 C27 H27A 109.5
C26 C27 H27B 109.5
C22 C27 H27B 109.5
H27A C27 H27B 108.0
O3 S1 O2 116.4(3)
O3 S1 O1 114.7(3)
O2 S1 O1 114.2(2)
O3 S1 C28 103.2(3)
O2 S1 C28 102.6(3)
O1 S1 C28 103.2(3)
O6 S2 O5 115.9(5)
O6 S2 O4 113.8(5)
O5 S2 O4 117.0(4)
O6 S2 C29 101.9(5)
O5 S2 C29 102.9(4)
O4 S2 C29 102.1(4)
F2 C28 F1 109.3(6)
F2 C28 F3 107.2(5)
F1 C28 F3 106.7(6)
F2 C28 S1 111.9(5)
F1 C28 S1 111.6(4)
F3 C28 S1 110.0(5)
F6 C29 F4 108.2(8)
F6 C29 F5 107.5(7)
F4 C29 F5 105.8(7)
F6 C29 S2 111.5(6)
F4 C29 S2 112.4(7)
F5 C29 S2 111.0(6)

loop_
_geom_bond_atom_site_label_1
_geom_bond_atom_site_label_2
_geom_bond_distance
P1 C2 1.819(5)
P1 C1 1.824(5)
P1 P5 2.193(2)
P1 P2 2.210(2)
P2 C3 1.886(4)
P2 P3 2.215(2)
P3 C9 1.824(5)
P3 C10 1.851(5)
P3 P4 2.213(2)
P4 C16 1.876(6)
P4 P5 2.234(2)
P5 C22 1.867(6)
C1 H1A 0.9800
C1 H1B 0.9800
C1 H1C 0.9800
C2 H2A 0.9800
C2 H2B 0.9800
C2 H2C 0.9800
C3 C8 1.553(6)
C3 C4 1.569(7)
C3 H3 1.0000
C4 C5 1.534(7)
C4 H4A 0.9900
C4 H4B 0.9900
C5 C6 1.510(9)
C5 H5A 0.9900
C5 H5B 0.9900
C6 C7 1.545(8)
C6 H6A 0.9900
C6 H6B 0.9900
C7 C8 1.523(7)
C7 H7A 0.9900
C7 H7B 0.9900
C8 H8A 0.9900
C8 H8B 0.9900
C9 H9A 0.9800
C9 H9B 0.9800
C9 H9C 0.9800
C10 C15 1.527(7)
C10 C11 1.545(8)
C10 H10 1.0000
C11 C12 1.545(8)
C11 H11A 0.9900
C11 H11B 0.9900
C12 C13 1.518(8)
C12 H12A 0.9900
C12 H12B 0.9900
C13 C14 1.522(9)
C13 H13A 0.9900
C13 H13B 0.9900
C14 C15 1.536(8)
C14 H14A 0.9900
C14 H14B 0.9900
C15 H15A 0.9900
C15 H15B 0.9900
C16 C17 1.548(8)
C16 C21 1.556(8)
C16 H16 1.0000
C17 C18 1.533(8)
C17 H17A 0.9900
C17 H17B 0.9900
C18 C19 1.482(10)
C18 H18A 0.9900
C18 H18B 0.9900
C19 C20 1.520(11)
C19 H19A 0.9900
C19 H19B 0.9900
C20 C21 1.528(9)
C20 H20A 0.9900
C20 H20B 0.9900
C21 H21A 0.9900
C21 H21B 0.9900
C22 C23 1.529(8)
C22 C27 1.541(8)
C22 H22 1.0000
C23 C24 1.543(9)
C23 H23A 0.9900
C23 H23B 0.9900
C24 C25 1.508(12)
C24 H24A 0.9900
C24 H24B 0.9900
C25 C26 1.529(11)
C25 H25A 0.9900
C25 H25B 0.9900
C26 C27 1.527(9)
C26 H26A 0.9900
C26 H26B 0.9900
C27 H27A 0.9900
C27 H27B 0.9900
S1 O3 1.433(5)
S1 O2 1.437(4)
S1 O1 1.450(4)
S1 C28 1.838(6)
S2 O6 1.427(7)
S2 O5 1.452(6)
S2 O4 1.458(6)
S2 C29 1.798(8)
C28 F2 1.322(7)
C28 F1 1.331(8)
C28 F3 1.362(8)
C29 F6 1.309(11)
C29 F4 1.313(10)
C29 F5 1.345(9)
